data_4503005
loop_
_publ_author_name
'Liao, Sen'
'Yang, Xiaoping'
'Jones, Richard A.'

_publ_section_title
;
 Self-Assembly of Luminescent Hexanuclear Lanthanide Salen Complexes
;
_journal_issue 2
_journal_name_full 'Crystal Growth &amp; Design'
_journal_page_first 970
_journal_paper_doi 10.1021/cg201444p
_journal_volume 12
_journal_year 2012
_chemical_formula_moiety 'C74 H84 Eu6 N8 O22, 3(C2 H6 O), 2(Cl), O'
_chemical_formula_sum 'C80 H102 Cl2 Eu6 N8 O26'
_chemical_formula_weight 2574.36
_chemical_name_systematic
; 
 ? 
;
_space_group_IT_number 2
_symmetry_cell_setting triclinic
_symmetry_space_group_name_Hall '-P 1'
_symmetry_space_group_name_H-M 'P -1'
_atom_sites_solution_hydrogens geom
_atom_sites_solution_primary direct
_atom_sites_solution_secondary difmap
_audit_creation_method SHELXL-97
_cell_angle_alpha 96.17(3)
_cell_angle_beta 105.52(3)
_cell_angle_gamma 108.75(2)
_cell_formula_units_Z 1
_cell_length_a 11.842(2)
_cell_length_b 14.830(3)
_cell_length_c 16.045(3)
_cell_measurement_reflns_used 6629
_cell_measurement_temperature 223(2)
_cell_measurement_theta_max 31.8628
_cell_measurement_theta_min 2.1922
_cell_volume 2512.5(11)
_computing_cell_refinement 'Collect software, Nonius B.V. 1998'
_computing_data_collection 'Collect software, Nonius B.V. 1998'
_computing_data_reduction
;
DENZO and Scalepack (Otwinoski and Minor, 1997)
;
_computing_molecular_graphics 'XP SHELXTL/PC, Siemens Analytical'
_computing_structure_refinement 'XL SHELXTL/PC, Siemens Analytical'
_computing_structure_solution
;

SIR97 - Altomare A., Burla M.C., Camalli M., Cascarano G.L., Giacovazzo C., 
Guagliardi A., Moliterni A.G.G., Polidori G.,Spagna R.
;
_diffrn_ambient_temperature 223(1)
_diffrn_detector_area_resol_mean 13.6612
_diffrn_measured_fraction_theta_full 0.996
_diffrn_measured_fraction_theta_max 0.996
_diffrn_measurement_device_type 'Mercury2 (2x2 bin mode)'
_diffrn_measurement_method dtprofit.ref
_diffrn_radiation_monochromator 'Graphite Monochromator'
_diffrn_radiation_source 'Sealed tube'
_diffrn_radiation_type MoK\a
_diffrn_radiation_wavelength 0.710747
_diffrn_reflns_av_R_equivalents 0.0511
_diffrn_reflns_av_sigmaI/netI 0.0563
_diffrn_reflns_limit_h_max 14
_diffrn_reflns_limit_h_min -14
_diffrn_reflns_limit_k_max 17
_diffrn_reflns_limit_k_min -17
_diffrn_reflns_limit_l_max 19
_diffrn_reflns_limit_l_min -19
_diffrn_reflns_number 21848
_diffrn_reflns_theta_full 25.00
_diffrn_reflns_theta_max 25.00
_diffrn_reflns_theta_min 3.07
_exptl_absorpt_coefficient_mu 3.811
_exptl_absorpt_correction_T_max 1.0000
_exptl_absorpt_correction_T_min 0.7046
_exptl_absorpt_correction_type multi-scan
_exptl_absorpt_process_details 'DENZO and Scalepack (Otwinoski and Minor, 1997)'
_exptl_crystal_colour Yellow
_exptl_crystal_density_diffrn 1.702
_exptl_crystal_density_method 'not measured'
_exptl_crystal_description Block
_exptl_crystal_F_000 1258
_exptl_crystal_size_max 0.20
_exptl_crystal_size_mid 0.12
_exptl_crystal_size_min 0.08
_refine_diff_density_max 4.008
_refine_diff_density_min -4.007
_refine_diff_density_rms 0.172
_refine_ls_extinction_method none
_refine_ls_goodness_of_fit_ref 1.036
_refine_ls_hydrogen_treatment constr
_refine_ls_matrix_type full
_refine_ls_number_parameters 568
_refine_ls_number_reflns 8815
_refine_ls_number_restraints 44
_refine_ls_restrained_S_all 1.037
_refine_ls_R_factor_all 0.0625
_refine_ls_R_factor_gt 0.0518
_refine_ls_shift/su_max 0.001
_refine_ls_shift/su_mean 0.000
_refine_ls_structure_factor_coef Fsqd
_refine_ls_weighting_details 'calc w=1/[\s^2^(Fo^2^)+(0.0637P)^2^+17.9480P] where P=(Fo^2^+2Fc^2^)/3'
_refine_ls_weighting_scheme calc
_refine_ls_wR_factor_gt 0.1304
_refine_ls_wR_factor_ref 0.1399
_reflns_number_gt 7467
_reflns_number_total 8815
_reflns_threshold_expression >2sigma(I)
_cod_data_source_file cg201444p_si_002.cif
_cod_data_source_block complex-3
_cod_depositor_comments
;
The following automatic conversions were performed:

'_symmetry_cell_setting' value 'Triclinic' changed to 'triclinic'
according to /home/saulius/struct/CIF-dictionaries/cif_core.dic
dictionary named 'cif_core.dic' version 2.4.1 from
2010-06-29.

'_exptl_absorpt_correction_type' value 'Multi-scan'
changed to 'multi-scan' according to
/home/saulius/struct/CIF-dictionaries/cif_core.dic dictionary named
'cif_core.dic' version 2.4.1 from 2010-06-29.

Automatic conversion script
Id: cif_fix_values 1715 2011-07-08 13:25:40Z adriana 
;
_cod_original_cell_volume 2512.3(9)
_cod_original_sg_symbol_H-M P-1
_cod_database_code 4503005

loop_
_symmetry_equiv_pos_as_xyz
'x, y, z'
'-x, -y, -z'

loop_
_atom_site_label
_atom_site_type_symbol
_atom_site_fract_x
_atom_site_fract_y
_atom_site_fract_z
_atom_site_U_iso_or_equiv
_atom_site_adp_type
_atom_site_occupancy
_atom_site_symmetry_multiplicity
_atom_site_calc_flag
_atom_site_refinement_flags
Eu1 Eu 0.56040(4) 0.96919(3) 0.32843(3) 0.03063(13) Uani 1 1 d .
Eu2 Eu 0.45352(4) 0.85577(3) 0.48986(3) 0.02851(12) Uani 1 1 d .
Eu3 Eu 0.35819(5) 0.72307(3) 0.26836(3) 0.04574(15) Uani 1 1 d .
Cl1 Cl 0.1213(3) 0.9067(2) 0.3517(2) 0.0716(8) Uani 1 1 d .
N1 N 0.5269(9) 0.6567(5) 0.2751(5) 0.054(2) Uani 1 1 d .
N2 N 0.7727(7) 0.9550(5) 0.3782(5) 0.0418(17) Uani 1 1 d .
N3 N 0.4075(9) 0.9913(6) 0.1936(5) 0.054(2) Uani 1 1 d .
N4 N 0.4540(7) 1.2473(5) 0.4220(5) 0.0419(17) Uani 1 1 d .
O1 O 0.2677(9) 0.5746(5) 0.1872(5) 0.078(3) Uani 1 1 d .
O2 O 0.5551(6) 0.8240(4) 0.3841(4) 0.0387(13) Uani 1 1 d .
O3 O 0.6973(6) 1.1006(5) 0.3038(5) 0.0539(17) Uani 1 1 d .
O4 O 0.4945(7) 0.8373(4) 0.2116(4) 0.0475(15) Uani 1 1 d .
O5 O 0.4780(6) 1.0825(4) 0.3638(4) 0.0404(14) Uani 1 1 d .
O6 O 0.6421(6) 1.3098(4) 0.5927(4) 0.0405(14) Uani 1 1 d .
O7 O 0.3661(6) 0.8674(4) 0.3434(4) 0.0406(14) Uani 1 1 d .
H7B H 0.2923 0.8863 0.3278 0.049 Uiso 1 1 calc R
O8 O 0.6077(5) 1.0087(4) 0.4831(4) 0.0369(13) Uani 1 1 d .
H8D H 0.6949 1.0197 0.5168 0.044 Uiso 1 1 calc R
O9 O 0.1332(8) 0.6939(7) 0.2761(6) 0.087(3) Uani 1 1 d .
O10 O 0.2712(6) 0.7832(5) 0.5362(5) 0.0574(19) Uani 1 1 d .
H10C H 0.2632 0.8341 0.5538 0.069 Uiso 1 1 calc R
O11 O 0.2186(8) 0.7468(6) 0.1337(6) 0.083(3) Uani 1 1 d .
H11B H 0.1625 0.7535 0.1516 0.099 Uiso 1 1 calc R
C1 C 0.2806(16) 0.4925(8) 0.1721(8) 0.076(4) Uani 1 1 d .
C2 C 0.1792(17) 0.4071(8) 0.1271(9) 0.103(6) Uani 1 1 d .
H2A H 0.0999 0.4111 0.1094 0.123 Uiso 1 1 calc R
C3 C 0.1861(18) 0.3195(9) 0.1070(10) 0.091(5) Uani 1 1 d .
H3A H 0.1147 0.2656 0.0746 0.109 Uiso 1 1 calc R
C4 C 0.3051(16) 0.3119(7) 0.1366(8) 0.079(4) Uani 1 1 d .
H4A H 0.3118 0.2513 0.1256 0.095 Uiso 1 1 calc R
C5 C 0.4144(16) 0.3941(8) 0.1826(8) 0.083(4) Uani 1 1 d .
H5A H 0.4934 0.3894 0.2002 0.100 Uiso 1 1 calc R
C6 C 0.3987(15) 0.4855(7) 0.2013(7) 0.069(4) Uani 1 1 d .
C7 C 0.5187(13) 0.5679(7) 0.2493(7) 0.064(3) Uani 1 1 d .
H7A H 0.5929 0.5553 0.2618 0.077 Uiso 1 1 calc R
C8 C 0.6517(12) 0.7304(8) 0.3171(7) 0.061(3) Uani 1 1 d .
H8A H 0.6731 0.7711 0.2760 0.073 Uiso 1 1 calc R
H8B H 0.7125 0.6988 0.3314 0.073 Uiso 1 1 calc R
C9 C 0.6603(9) 0.7943(6) 0.4016(6) 0.040(2) Uani 1 1 d .
H9A H 0.6577 0.7560 0.4476 0.048 Uiso 1 1 calc R
C10 C 0.7797(9) 0.8847(7) 0.4354(6) 0.045(2) Uani 1 1 d .
H10A H 0.7909 0.9144 0.4953 0.054 Uiso 1 1 calc R
H10B H 0.8518 0.8666 0.4363 0.054 Uiso 1 1 calc R
C11 C 0.8709(9) 0.9966(7) 0.3583(6) 0.043(2) Uani 1 1 d .
H11A H 0.9394 0.9780 0.3794 0.052 Uiso 1 1 calc R
C12 C 0.8860(9) 1.0719(7) 0.3045(6) 0.044(2) Uani 1 1 d .
C13 C 0.9956(9) 1.0982(7) 0.2804(7) 0.055(3) Uani 1 1 d .
H13A H 1.0524 1.0673 0.2979 0.066 Uiso 1 1 calc R
C14 C 1.0218(10) 1.1689(8) 0.2315(8) 0.063(3) Uani 1 1 d .
H14A H 1.0947 1.1855 0.2157 0.076 Uiso 1 1 calc R
C15 C 0.9350(10) 1.2147(8) 0.2065(7) 0.057(3) Uani 1 1 d .
H15A H 0.9496 1.2618 0.1727 0.069 Uiso 1 1 calc R
C16 C 0.8284(10) 1.1907(8) 0.2314(7) 0.058(3) Uani 1 1 d .
H16A H 0.7737 1.2236 0.2152 0.070 Uiso 1 1 calc R
C17 C 0.7988(9) 1.1191(6) 0.2800(6) 0.044(2) Uani 1 1 d .
C18 C 0.4782(10) 0.8300(7) 0.1237(6) 0.052(2) Uani 1 1 d .
C19 C 0.5134(12) 0.7593(8) 0.0812(6) 0.061(3) Uani 1 1 d .
H19A H 0.5455 0.7195 0.1133 0.074 Uiso 1 1 calc R
C20 C 0.4999(15) 0.7496(10) -0.0078(8) 0.085(4) Uani 1 1 d .
H20A H 0.5233 0.7033 -0.0352 0.102 Uiso 1 1 calc R
C21 C 0.4519(14) 0.8082(10) -0.0567(7) 0.076(4) Uani 1 1 d .
H21A H 0.4424 0.8010 -0.1167 0.091 Uiso 1 1 calc R
C22 C 0.4186(13) 0.8765(9) -0.0158(7) 0.075(4) Uani 1 1 d .
H22A H 0.3871 0.9161 -0.0487 0.090 Uiso 1 1 calc R
C23 C 0.4307(11) 0.8886(8) 0.0744(6) 0.056(3) Uani 1 1 d .
C24 C 0.3882(12) 0.9592(8) 0.1106(6) 0.060(3) Uani 1 1 d .
H24A H 0.3418 0.9849 0.0701 0.072 Uiso 1 1 calc R
C25 C 0.3393(11) 1.0528(8) 0.2169(7) 0.061(3) Uani 1 1 d .
H25A H 0.2636 1.0132 0.2274 0.073 Uiso 1 1 calc R
H25B H 0.3153 1.0845 0.1690 0.073 Uiso 1 1 calc R
C26 C 0.4247(10) 1.1267(7) 0.2981(6) 0.050(2) Uani 1 1 d .
H26A H 0.4929 1.1726 0.2831 0.060 Uiso 1 1 calc R
C27 C 0.3592(9) 1.1847(7) 0.3399(6) 0.044(2) Uani 1 1 d .
H27A H 0.3301 1.2236 0.3005 0.053 Uiso 1 1 calc R
H27B H 0.2876 1.1410 0.3521 0.053 Uiso 1 1 calc R
C28 C 0.4986(9) 1.3383(6) 0.4240(6) 0.042(2) Uani 1 1 d .
H28A H 0.4594 1.3587 0.3753 0.051 Uiso 1 1 calc R
C29 C 0.6020(9) 1.4140(6) 0.4922(6) 0.043(2) Uani 1 1 d .
C30 C 0.6356(10) 1.5091(7) 0.4756(8) 0.055(3) Uani 1 1 d .
H30A H 0.5902 1.5197 0.4231 0.066 Uiso 1 1 calc R
C31 C 0.7328(11) 1.5852(7) 0.5343(8) 0.062(3) Uani 1 1 d .
H31A H 0.7522 1.6475 0.5225 0.075 Uiso 1 1 calc R
C32 C 0.8028(10) 1.5698(7) 0.6119(7) 0.056(3) Uani 1 1 d .
H32A H 0.8704 1.6219 0.6512 0.067 Uiso 1 1 calc R
C33 C 0.7744(10) 1.4791(7) 0.6317(7) 0.052(2) Uani 1 1 d .
H33A H 0.8232 1.4707 0.6841 0.062 Uiso 1 1 calc R
C34 C 0.6716(8) 1.3977(6) 0.5733(6) 0.039(2) Uani 1 1 d .
C35 C 0.0405(16) 0.7349(16) 0.5000(14) 0.148(8) Uani 1 1 d .
H35A H -0.0361 0.6794 0.4726 0.223 Uiso 1 1 calc R
H35B H 0.0391 0.7865 0.4689 0.223 Uiso 1 1 calc R
H35C H 0.0478 0.7565 0.5605 0.223 Uiso 1 1 calc R
C36 C 0.1492(11) 0.7075(11) 0.4972(11) 0.091(4) Uani 1 1 d .
H36B H 0.1472 0.6538 0.5270 0.109 Uiso 1 1 calc R
H36A H 0.1388 0.6840 0.4358 0.109 Uiso 1 1 calc R
C37 C 0.1626(18) 0.6846(13) 0.0436(12) 0.128(6) Uani 1 1 d .
H37A H 0.1127 0.7129 0.0054 0.192 Uiso 1 1 calc R
H37B H 0.1103 0.6208 0.0457 0.192 Uiso 1 1 calc R
H37C H 0.2285 0.6799 0.0213 0.192 Uiso 1 1 calc R
O12 O 0.734(2) 0.4930(18) 0.1796(17) 0.125(8) Uani 0.50 1 d PU
H12B H 0.7553 0.5297 0.1471 0.187 Uiso 0.50 1 calc PR
C38 C 0.847(4) 0.456(3) 0.309(3) 0.131(13) Uani 0.50 1 d PU
H38A H 0.9165 0.4349 0.3304 0.196 Uiso 0.50 1 calc PR
H38B H 0.7717 0.4085 0.3126 0.196 Uiso 0.50 1 calc PR
H38C H 0.8637 0.5176 0.3445 0.196 Uiso 0.50 1 calc PR
C39 C 0.831(4) 0.464(3) 0.217(3) 0.127(12) Uani 0.50 1 d PU
H39A H 0.9082 0.5102 0.2140 0.152 Uiso 0.50 1 calc PR
H39B H 0.8162 0.4013 0.1822 0.152 Uiso 0.50 1 calc PR
O13 O 0.0571(13) 0.8391(10) 0.1467(9) 0.138(4) Uani 1 1 d DU
H13B H 0.0911 0.8701 0.1979 0.208 Uiso 1 1 calc R
C40 C -0.143(3) 0.886(2) 0.090(2) 0.232(14) Uani 1 1 d DU
H40A H -0.1761 0.9242 0.0531 0.348 Uiso 1 1 calc R
H40B H -0.1399 0.9064 0.1496 0.348 Uiso 1 1 calc R
H40C H -0.1960 0.8183 0.0683 0.348 Uiso 1 1 calc R
C41 C -0.008(3) 0.900(2) 0.088(2) 0.236(14) Uani 1 1 d DU
H41A H 0.0440 0.9682 0.1087 0.283 Uiso 1 1 calc R
H41B H -0.0121 0.8805 0.0274 0.283 Uiso 1 1 calc R
O1W O 0.686(3) 0.553(2) 0.0679(18) 0.148(9) Uani 0.50 1 d PU

loop_
_atom_site_aniso_label
_atom_site_aniso_U_11
_atom_site_aniso_U_22
_atom_site_aniso_U_33
_atom_site_aniso_U_23
_atom_site_aniso_U_13
_atom_site_aniso_U_12
Eu1 0.0399(2) 0.0302(2) 0.0330(2) 0.01187(17) 0.01951(18) 0.01922(18)
Eu2 0.0369(2) 0.0259(2) 0.0317(2) 0.00970(16) 0.01745(18) 0.01670(17)
Eu3 0.0714(3) 0.0304(2) 0.0343(3) 0.00405(18) 0.0213(2) 0.0146(2)
Cl1 0.0632(17) 0.086(2) 0.088(2) 0.0230(17) 0.0288(16) 0.0497(16)
N1 0.089(7) 0.034(4) 0.044(5) 0.003(3) 0.034(5) 0.022(4)
N2 0.052(5) 0.044(4) 0.046(4) 0.017(3) 0.030(4) 0.026(4)
N3 0.079(6) 0.057(5) 0.041(5) 0.015(4) 0.019(4) 0.041(5)
N4 0.045(4) 0.044(4) 0.051(5) 0.016(4) 0.026(4) 0.024(4)
O1 0.123(7) 0.044(4) 0.064(5) 0.001(4) 0.044(5) 0.017(4)
O2 0.048(3) 0.039(3) 0.043(3) 0.012(3) 0.025(3) 0.024(3)
O3 0.055(4) 0.051(4) 0.080(5) 0.034(4) 0.041(4) 0.030(3)
O4 0.072(4) 0.046(3) 0.038(3) 0.015(3) 0.027(3) 0.028(3)
O5 0.050(4) 0.045(3) 0.045(3) 0.020(3) 0.022(3) 0.033(3)
O6 0.056(4) 0.030(3) 0.039(3) 0.011(2) 0.021(3) 0.014(3)
O7 0.049(4) 0.041(3) 0.039(3) 0.009(3) 0.018(3) 0.022(3)
O8 0.039(3) 0.036(3) 0.042(3) 0.010(3) 0.019(3) 0.018(3)
O9 0.069(6) 0.103(7) 0.081(6) 0.014(5) 0.022(5) 0.023(5)
O10 0.054(4) 0.039(3) 0.081(5) 0.001(3) 0.041(4) 0.007(3)
O11 0.079(6) 0.083(6) 0.069(6) -0.013(5) 0.009(5) 0.031(5)
C1 0.135(13) 0.045(7) 0.063(8) 0.008(5) 0.060(9) 0.030(7)
C2 0.172(15) 0.040(6) 0.087(10) -0.012(6) 0.085(11) 0.000(8)
C3 0.134(14) 0.053(8) 0.094(11) 0.012(7) 0.068(11) 0.020(8)
C4 0.159(14) 0.025(5) 0.061(7) 0.007(5) 0.069(9) 0.017(7)
C5 0.156(13) 0.050(7) 0.070(8) 0.022(6) 0.074(9) 0.038(8)
C6 0.136(12) 0.034(5) 0.042(6) 0.010(4) 0.049(7) 0.019(7)
C7 0.124(10) 0.052(6) 0.052(6) 0.026(5) 0.055(7) 0.052(7)
C8 0.098(9) 0.060(6) 0.062(7) 0.030(5) 0.048(7) 0.054(7)
C9 0.060(6) 0.042(5) 0.043(5) 0.019(4) 0.028(4) 0.037(4)
C10 0.053(6) 0.062(6) 0.043(5) 0.025(4) 0.027(5) 0.037(5)
C11 0.042(5) 0.048(5) 0.051(5) 0.014(4) 0.019(4) 0.026(4)
C12 0.051(5) 0.043(5) 0.043(5) 0.011(4) 0.021(4) 0.016(4)
C13 0.046(6) 0.055(6) 0.070(7) 0.022(5) 0.026(5) 0.019(5)
C14 0.052(6) 0.069(7) 0.081(8) 0.036(6) 0.036(6) 0.020(6)
C15 0.055(6) 0.060(6) 0.076(7) 0.036(6) 0.041(6) 0.023(5)
C16 0.053(6) 0.068(7) 0.069(7) 0.033(6) 0.025(5) 0.032(5)
C17 0.052(6) 0.042(5) 0.046(5) 0.018(4) 0.022(4) 0.019(4)
C18 0.066(7) 0.053(6) 0.040(5) 0.006(4) 0.025(5) 0.020(5)
C19 0.096(9) 0.072(7) 0.040(5) 0.015(5) 0.031(6) 0.052(7)
C20 0.138(13) 0.097(10) 0.056(7) 0.026(7) 0.045(8) 0.075(10)
C21 0.119(11) 0.091(9) 0.034(6) 0.015(6) 0.029(6) 0.056(8)
C22 0.127(11) 0.075(8) 0.045(6) 0.020(6) 0.033(7) 0.058(8)
C23 0.083(8) 0.060(6) 0.040(5) 0.012(5) 0.029(5) 0.037(6)
C24 0.098(9) 0.061(6) 0.034(5) 0.016(5) 0.018(5) 0.046(6)
C25 0.082(8) 0.064(7) 0.055(6) 0.021(5) 0.024(6) 0.044(6)
C26 0.067(6) 0.061(6) 0.040(5) 0.013(5) 0.018(5) 0.044(5)
C27 0.052(6) 0.047(5) 0.047(5) 0.016(4) 0.019(5) 0.030(5)
C28 0.054(6) 0.046(5) 0.053(5) 0.027(4) 0.031(5) 0.035(5)
C29 0.046(5) 0.033(4) 0.061(6) 0.016(4) 0.029(5) 0.019(4)
C30 0.064(7) 0.048(6) 0.074(7) 0.031(5) 0.040(6) 0.028(5)
C31 0.070(7) 0.036(5) 0.090(9) 0.024(6) 0.037(7) 0.017(5)
C32 0.064(7) 0.035(5) 0.067(7) 0.003(5) 0.028(6) 0.013(5)
C33 0.055(6) 0.043(5) 0.062(6) 0.010(5) 0.032(5) 0.015(5)
C34 0.047(5) 0.036(5) 0.049(5) 0.014(4) 0.029(4) 0.019(4)
C35 0.086(12) 0.18(2) 0.162(19) -0.024(15) 0.052(13) 0.028(12)
C36 0.051(7) 0.095(10) 0.114(12) -0.010(8) 0.034(8) 0.017(7)
C37 0.122(15) 0.117(14) 0.117(15) 0.004(11) 0.002(12) 0.043(12)
O12 0.131(11) 0.129(11) 0.127(11) 0.023(8) 0.051(9) 0.057(9)
C38 0.134(15) 0.134(15) 0.129(15) 0.018(10) 0.039(10) 0.061(10)
C39 0.127(15) 0.135(15) 0.126(15) 0.025(10) 0.038(10) 0.060(10)
O13 0.146(8) 0.133(8) 0.135(8) 0.003(6) 0.030(6) 0.070(7)
C40 0.223(16) 0.234(17) 0.231(17) 0.019(10) 0.065(10) 0.089(11)
C41 0.235(17) 0.236(17) 0.235(17) 0.038(10) 0.080(10) 0.085(11)
O1W 0.162(12) 0.158(13) 0.124(12) 0.032(9) 0.076(9) 0.036(9)

loop_
_atom_type_symbol
_atom_type_description
_atom_type_scat_dispersion_real
_atom_type_scat_dispersion_imag
_atom_type_scat_source
C C 0.0033 0.0016 'International Tables Vol C Tables 4.2.6.8 and 6.1.1.4'
H H 0.0000 0.0000 'International Tables Vol C Tables 4.2.6.8 and 6.1.1.4'
N N 0.0061 0.0033 'International Tables Vol C Tables 4.2.6.8 and 6.1.1.4'
O O 0.0106 0.0060 'International Tables Vol C Tables 4.2.6.8 and 6.1.1.4'
Cl Cl 0.1484 0.1585 'International Tables Vol C Tables 4.2.6.8 and 6.1.1.4'
Eu Eu -0.1578 3.6682 'International Tables Vol C Tables 4.2.6.8 and 6.1.1.4'

loop_
_geom_angle_atom_site_label_1
_geom_angle_atom_site_label_2
_geom_angle_atom_site_label_3
_geom_angle
_geom_angle_site_symmetry_1
_geom_angle_site_symmetry_3
O3 Eu1 O5 81.0(2) . .
O3 Eu1 O4 110.0(2) . .
O5 Eu1 O4 134.0(2) . .
O3 Eu1 O8 102.0(2) . .
O5 Eu1 O8 70.4(2) . .
O4 Eu1 O8 141.8(2) . .
O3 Eu1 O7 157.7(2) . .
O5 Eu1 O7 78.7(2) . .
O4 Eu1 O7 78.5(2) . .
O8 Eu1 O7 79.7(2) . .
O3 Eu1 O2 140.3(2) . .
O5 Eu1 O2 129.12(19) . .
O4 Eu1 O2 70.0(2) . .
O8 Eu1 O2 72.06(19) . .
O7 Eu1 O2 61.7(2) . .
O3 Eu1 N2 73.2(2) . .
O5 Eu1 N2 135.2(2) . .
O4 Eu1 N2 89.7(2) . .
O8 Eu1 N2 79.8(2) . .
O7 Eu1 N2 128.4(2) . .
O2 Eu1 N2 67.0(2) . .
O3 Eu1 N3 82.6(3) . .
O5 Eu1 N3 67.3(2) . .
O4 Eu1 N3 70.0(2) . .
O8 Eu1 N3 136.2(2) . .
O7 Eu1 N3 81.2(3) . .
O2 Eu1 N3 129.5(2) . .
N2 Eu1 N3 140.9(3) . .
O3 Eu1 C26 72.7(3) . .
O5 Eu1 C26 22.1(2) . .
O4 Eu1 C26 116.5(2) . .
O8 Eu1 C26 92.3(2) . .
O7 Eu1 C26 85.1(2) . .
O2 Eu1 C26 144.9(2) . .
N2 Eu1 C26 142.5(3) . .
N3 Eu1 C26 46.9(2) . .
O3 Eu1 Eu2 85.89(18) . 2_676
O5 Eu1 Eu2 33.58(15) . 2_676
O4 Eu1 Eu2 159.77(17) . 2_676
O8 Eu1 Eu2 37.61(13) . 2_676
O7 Eu1 Eu2 82.29(14) . 2_676
O2 Eu1 Eu2 106.15(13) . 2_676
N2 Eu1 Eu2 107.38(17) . 2_676
N3 Eu1 Eu2 100.87(18) . 2_676
C26 Eu1 Eu2 54.95(16) . 2_676
O5 Eu2 O7 150.37(19) 2_676 .
O5 Eu2 O8 70.7(2) 2_676 2_676
O7 Eu2 O8 80.2(2) . 2_676
O5 Eu2 O6 131.1(2) 2_676 2_676
O7 Eu2 O6 75.3(2) . 2_676
O8 Eu2 O6 138.0(2) 2_676 2_676
O5 Eu2 O2 134.0(2) 2_676 .
O7 Eu2 O2 62.3(2) . .
O8 Eu2 O2 127.77(18) 2_676 .
O6 Eu2 O2 67.55(19) 2_676 .
O5 Eu2 O10 76.0(2) 2_676 .
O7 Eu2 O10 103.9(2) . .
O8 Eu2 O10 78.5(2) 2_676 .
O6 Eu2 O10 75.0(2) 2_676 .
O2 Eu2 O10 142.2(2) . .
O5 Eu2 O8 84.9(2) 2_676 .
O7 Eu2 O8 78.9(2) . .
O8 Eu2 O8 67.6(2) 2_676 .
O6 Eu2 O8 137.27(19) 2_676 .
O2 Eu2 O8 70.40(19) . .
O10 Eu2 O8 145.1(2) . .
O5 Eu2 N4 67.6(2) 2_676 2_676
O7 Eu2 N4 141.9(2) . 2_676
O8 Eu2 N4 137.7(2) 2_676 2_676
O6 Eu2 N4 71.3(2) 2_676 2_676
O2 Eu2 N4 87.8(2) . 2_676
O10 Eu2 N4 85.0(2) . 2_676
O8 Eu2 N4 114.6(2) . 2_676
O5 Eu2 C26 20.8(2) 2_676 2_676
O7 Eu2 C26 171.2(2) . 2_676
O8 Eu2 C26 91.3(2) 2_676 2_676
O6 Eu2 C26 113.0(2) 2_676 2_676
O2 Eu2 C26 122.7(2) . 2_676
O10 Eu2 C26 76.4(3) . 2_676
O8 Eu2 C26 95.7(2) . 2_676
N4 Eu2 C26 46.8(2) 2_676 2_676
O5 Eu2 Eu1 34.30(14) 2_676 2_676
O7 Eu2 Eu1 117.26(14) . 2_676
O8 Eu2 Eu1 37.13(14) 2_676 2_676
O6 Eu2 Eu1 143.46(14) 2_676 2_676
O2 Eu2 Eu1 148.96(14) . 2_676
O10 Eu2 Eu1 68.72(16) . 2_676
O8 Eu2 Eu1 78.99(13) . 2_676
N4 Eu2 Eu1 100.58(17) 2_676 2_676
C26 Eu2 Eu1 54.37(16) 2_676 2_676
O5 Eu2 Eu2 75.49(15) 2_676 2_676
O7 Eu2 Eu2 77.41(14) . 2_676
O8 Eu2 Eu2 34.30(13) 2_676 2_676
O6 Eu2 Eu2 152.75(14) 2_676 2_676
O2 Eu2 Eu2 99.14(13) . 2_676
O10 Eu2 Eu2 112.43(16) . 2_676
O8 Eu2 Eu2 33.27(13) . 2_676
N4 Eu2 Eu2 133.85(18) 2_676 2_676
C26 Eu2 Eu2 94.24(18) 2_676 2_676
Eu1 Eu2 Eu2 53.87(2) 2_676 2_676
O1 Eu3 O7 156.1(3) . .
O1 Eu3 O6 100.1(2) . 2_676
O7 Eu3 O6 77.6(2) . 2_676
O1 Eu3 O4 115.2(2) . .
O7 Eu3 O4 79.3(2) . .
O6 Eu3 O4 136.4(2) 2_676 .
O1 Eu3 O2 139.1(3) . .
O7 Eu3 O2 62.5(2) . .
O6 Eu3 O2 68.2(2) 2_676 .
O4 Eu3 O2 68.5(2) . .
O1 Eu3 N1 73.2(3) . .
O7 Eu3 N1 130.1(2) . .
O6 Eu3 N1 89.3(2) 2_676 .
O4 Eu3 N1 78.2(2) . .
O2 Eu3 N1 67.9(2) . .
O1 Eu3 O11 78.3(3) . .
O7 Eu3 O11 88.4(2) . .
O6 Eu3 O11 140.3(3) 2_676 .
O4 Eu3 O11 74.6(3) . .
O2 Eu3 O11 136.1(2) . .
N1 Eu3 O11 126.5(3) . .
O1 Eu3 O9 83.1(3) . .
O7 Eu3 O9 73.5(3) . .
O6 Eu3 O9 72.9(3) 2_676 .
O4 Eu3 O9 133.3(3) . .
O2 Eu3 O9 125.8(2) . .
N1 Eu3 O9 147.3(3) . .
O11 Eu3 O9 67.5(3) . .
C7 N1 C8 117.7(10) . .
C7 N1 Eu3 129.9(8) . .
C8 N1 Eu3 112.4(5) . .
C11 N2 C10 116.8(8) . .
C11 N2 Eu1 129.4(6) . .
C10 N2 Eu1 113.7(5) . .
C24 N3 C25 118.6(8) . .
C24 N3 Eu1 128.2(7) . .
C25 N3 Eu1 113.1(6) . .
C28 N4 C27 117.3(8) . .
C28 N4 Eu2 130.4(6) . 2_676
C27 N4 Eu2 108.6(5) . 2_676
C1 O1 Eu3 144.2(10) . .
C9 O2 Eu1 121.5(5) . .
C9 O2 Eu2 125.6(5) . .
Eu1 O2 Eu2 94.13(19) . .
C9 O2 Eu3 120.2(5) . .
Eu1 O2 Eu3 93.0(2) . .
Eu2 O2 Eu3 94.4(2) . .
C17 O3 Eu1 136.0(6) . .
C18 O4 Eu1 132.9(6) . .
C18 O4 Eu3 122.9(6) . .
Eu1 O4 Eu3 96.8(2) . .
C26 O5 Eu2 124.7(5) . 2_676
C26 O5 Eu1 120.4(5) . .
Eu2 O5 Eu1 112.1(2) 2_676 .
C34 O6 Eu3 125.7(5) . 2_676
C34 O6 Eu2 136.1(5) . 2_676
Eu3 O6 Eu2 97.54(19) 2_676 2_676
Eu3 O7 Eu2 100.0(2) . .
Eu3 O7 Eu1 96.8(2) . .
Eu2 O7 Eu1 95.9(2) . .
Eu3 O7 H7B 119.7 . .
Eu2 O7 H7B 119.7 . .
Eu1 O7 H7B 119.7 . .
Eu1 O8 Eu2 105.3(2) . 2_676
Eu1 O8 Eu2 94.6(2) . .
Eu2 O8 Eu2 112.4(2) 2_676 .
Eu1 O8 H8D 114.2 . .
Eu2 O8 H8D 114.2 2_676 .
Eu2 O8 H8D 114.2 . .
C36 O10 Eu2 136.4(7) . .
C36 O10 H10C 109.5 . .
Eu2 O10 H10C 97.2 . .
C37 O11 Eu3 128.8(9) . .
C37 O11 H11B 109.5 . .
Eu3 O11 H11B 101.2 . .
O1 C1 C2 122.3(16) . .
O1 C1 C6 120.7(12) . .
C2 C1 C6 117.0(13) . .
C3 C2 C1 125.6(19) . .
C3 C2 H2A 117.2 . .
C1 C2 H2A 117.2 . .
C2 C3 C4 117.6(15) . .
C2 C3 H3A 121.2 . .
C4 C3 H3A 121.2 . .
C3 C4 C5 121.5(12) . .
C3 C4 H4A 119.3 . .
C5 C4 H4A 119.3 . .
C4 C5 C6 117.3(15) . .
C4 C5 H5A 121.4 . .
C6 C5 H5A 121.4 . .
C1 C6 C5 121.0(12) . .
C1 C6 C7 125.5(10) . .
C5 C6 C7 113.5(14) . .
N1 C7 C6 124.2(12) . .
N1 C7 H7A 117.9 . .
C6 C7 H7A 117.9 . .
N1 C8 C9 112.1(8) . .
N1 C8 H8A 109.2 . .
C9 C8 H8A 109.2 . .
N1 C8 H8B 109.2 . .
C9 C8 H8B 109.2 . .
H8A C8 H8B 107.9 . .
O2 C9 C10 108.5(6) . .
O2 C9 C8 108.8(8) . .
C10 C9 C8 112.7(8) . .
O2 C9 H9A 108.9 . .
C10 C9 H9A 108.9 . .
C8 C9 H9A 108.9 . .
N2 C10 C9 110.4(7) . .
N2 C10 H10A 109.6 . .
C9 C10 H10A 109.6 . .
N2 C10 H10B 109.6 . .
C9 C10 H10B 109.6 . .
H10A C10 H10B 108.1 . .
N2 C11 C12 125.8(8) . .
N2 C11 H11A 117.1 . .
C12 C11 H11A 117.1 . .
C13 C12 C17 120.2(8) . .
C13 C12 C11 116.2(9) . .
C17 C12 C11 123.6(8) . .
C14 C13 C12 121.8(10) . .
C14 C13 H13A 119.1 . .
C12 C13 H13A 119.1 . .
C13 C14 C15 117.9(9) . .
C13 C14 H14A 121.1 . .
C15 C14 H14A 121.1 . .
C16 C15 C14 120.7(9) . .
C16 C15 H15A 119.7 . .
C14 C15 H15A 119.7 . .
C15 C16 C17 122.7(10) . .
C15 C16 H16A 118.6 . .
C17 C16 H16A 118.6 . .
O3 C17 C16 120.2(9) . .
O3 C17 C12 123.1(8) . .
C16 C17 C12 116.7(8) . .
O4 C18 C23 123.2(9) . .
O4 C18 C19 117.8(9) . .
C23 C18 C19 118.9(9) . .
C20 C19 C18 120.1(10) . .
C20 C19 H19A 120.0 . .
C18 C19 H19A 120.0 . .
C19 C20 C21 120.6(11) . .
C19 C20 H20A 119.7 . .
C21 C20 H20A 119.7 . .
C22 C21 C20 119.4(10) . .
C22 C21 H21A 120.3 . .
C20 C21 H21A 120.3 . .
C21 C22 C23 121.7(11) . .
C21 C22 H22A 119.2 . .
C23 C22 H22A 119.2 . .
C18 C23 C22 119.3(9) . .
C18 C23 C24 123.0(9) . .
C22 C23 C24 117.7(9) . .
N3 C24 C23 127.0(9) . .
N3 C24 H24A 116.5 . .
C23 C24 H24A 116.5 . .
N3 C25 C26 107.7(9) . .
N3 C25 H25A 110.2 . .
C26 C25 H25A 110.2 . .
N3 C25 H25B 110.2 . .
C26 C25 H25B 110.2 . .
H25A C25 H25B 108.5 . .
O5 C26 C25 110.9(8) . .
O5 C26 C27 106.8(7) . .
C25 C26 C27 113.6(9) . .
O5 C26 Eu1 37.5(3) . .
C25 C26 Eu1 83.7(5) . .
C27 C26 Eu1 143.6(6) . .
O5 C26 Eu2 34.5(4) . 2_676
C25 C26 Eu2 140.3(7) . 2_676
C27 C26 Eu2 76.6(5) . 2_676
Eu1 C26 Eu2 70.68(18) . 2_676
O5 C26 H26A 108.5 . .
C25 C26 H26A 108.5 . .
C27 C26 H26A 108.5 . .
Eu1 C26 H26A 94.5 . .
Eu2 C26 H26A 103.5 2_676 .
N4 C27 C26 105.9(7) . .
N4 C27 H27A 110.6 . .
C26 C27 H27A 110.6 . .
N4 C27 H27B 110.6 . .
C26 C27 H27B 110.6 . .
H27A C27 H27B 108.7 . .
N4 C28 C29 128.5(8) . .
N4 C28 H28A 115.7 . .
C29 C28 H28A 115.7 . .
C30 C29 C34 119.2(9) . .
C30 C29 C28 116.7(9) . .
C34 C29 C28 124.1(8) . .
C31 C30 C29 121.6(10) . .
C31 C30 H30A 119.2 . .
C29 C30 H30A 119.2 . .
C30 C31 C32 119.7(9) . .
C30 C31 H31A 120.2 . .
C32 C31 H31A 120.2 . .
C33 C32 C31 121.3(10) . .
C33 C32 H32A 119.3 . .
C31 C32 H32A 119.3 . .
C32 C33 C34 121.0(10) . .
C32 C33 H33A 119.5 . .
C34 C33 H33A 119.5 . .
O6 C34 C33 121.4(8) . .
O6 C34 C29 121.4(8) . .
C33 C34 C29 117.2(8) . .
C36 C35 H35A 109.5 . .
C36 C35 H35B 109.5 . .
H35A C35 H35B 109.5 . .
C36 C35 H35C 109.5 . .
H35A C35 H35C 109.5 . .
H35B C35 H35C 109.5 . .
O10 C36 C35 116.1(13) . .
O10 C36 H36B 108.3 . .
C35 C36 H36B 108.3 . .
O10 C36 H36A 108.3 . .
C35 C36 H36A 108.3 . .
H36B C36 H36A 107.4 . .
O11 C37 H37A 109.5 . .
O11 C37 H37B 109.5 . .
H37A C37 H37B 109.5 . .
O11 C37 H37C 109.5 . .
H37A C37 H37C 109.5 . .
H37B C37 H37C 109.5 . .
C39 O12 H12B 109.5 . .
C39 C38 H38A 109.5 . .
C39 C38 H38B 109.5 . .
H38A C38 H38B 109.5 . .
C39 C38 H38C 109.5 . .
H38A C38 H38C 109.5 . .
H38B C38 H38C 109.5 . .
O12 C39 C38 115(3) . .
O12 C39 H39A 108.6 . .
C38 C39 H39A 108.6 . .
O12 C39 H39B 108.6 . .
C38 C39 H39B 108.6 . .
H39A C39 H39B 107.6 . .
C41 O13 H13B 109.5 . .
C41 C40 H40A 109.5 . .
C41 C40 H40B 109.5 . .
H40A C40 H40B 109.5 . .
C41 C40 H40C 109.5 . .
H40A C40 H40C 109.5 . .
H40B C40 H40C 109.5 . .
C40 C41 O13 114(2) . .
C40 C41 H41A 108.7 . .
O13 C41 H41A 108.7 . .
C40 C41 H41B 108.7 . .
O13 C41 H41B 108.7 . .
H41A C41 H41B 107.6 . .

loop_
_geom_bond_atom_site_label_1
_geom_bond_atom_site_label_2
_geom_bond_distance
_geom_bond_site_symmetry_2
Eu1 O3 2.250(6) .
Eu1 O5 2.290(5) .
Eu1 O4 2.323(6) .
Eu1 O8 2.355(6) .
Eu1 O7 2.402(6) .
Eu1 O2 2.407(6) .
Eu1 N2 2.511(7) .
Eu1 N3 2.550(8) .
Eu1 C26 3.243(9) .
Eu1 Eu2 3.7645(13) 2_676
Eu2 O5 2.248(6) 2_676
Eu2 O7 2.350(6) .
Eu2 O8 2.381(5) 2_676
Eu2 O6 2.404(6) 2_676
Eu2 O2 2.414(5) .
Eu2 O10 2.430(6) .
Eu2 O8 2.446(6) .
Eu2 N4 2.500(7) 2_676
Eu2 C26 3.266(9) 2_676
Eu2 Eu1 3.7645(13) 2_676
Eu2 Eu2 4.0125(13) 2_676
Eu3 O1 2.194(7) .
Eu3 O7 2.302(6) .
Eu3 O6 2.334(6) 2_676
Eu3 O4 2.381(6) .
Eu3 O2 2.443(6) .
Eu3 N1 2.479(9) .
Eu3 O11 2.480(9) .
Eu3 O9 2.598(9) .
N1 C7 1.301(12) .
N1 C8 1.450(14) .
N2 C11 1.270(11) .
N2 C10 1.469(11) .
N3 C24 1.298(12) .
N3 C25 1.479(13) .
N4 C28 1.274(11) .
N4 C27 1.460(12) .
N4 Eu2 2.500(7) 2_676
O1 C1 1.280(14) .
O2 C9 1.421(10) .
O3 C17 1.312(11) .
O4 C18 1.359(11) .
O5 C26 1.413(10) .
O5 Eu2 2.248(6) 2_676
O6 C34 1.330(10) .
O6 Eu3 2.334(6) 2_676
O6 Eu2 2.404(6) 2_676
O7 H7B 0.9800 .
O8 Eu2 2.381(5) 2_676
O8 H8D 0.9800 .
O10 C36 1.436(14) .
O10 H10C 0.8200 .
O11 C37 1.479(18) .
O11 H11B 0.8200 .
C1 C2 1.389(18) .
C1 C6 1.393(19) .
C2 C3 1.337(19) .
C2 H2A 0.9300 .
C3 C4 1.41(2) .
C3 H3A 0.9300 .
C4 C5 1.409(19) .
C4 H4A 0.9300 .
C5 C6 1.437(16) .
C5 H5A 0.9300 .
C6 C7 1.485(18) .
C7 H7A 0.9300 .
C8 C9 1.528(13) .
C8 H8A 0.9700 .
C8 H8B 0.9700 .
C9 C10 1.519(13) .
C9 H9A 0.9800 .
C10 H10A 0.9700 .
C10 H10B 0.9700 .
C11 C12 1.478(12) .
C11 H11A 0.9300 .
C12 C13 1.401(13) .
C12 C17 1.420(13) .
C13 C14 1.381(14) .
C13 H13A 0.9300 .
C14 C15 1.403(15) .
C14 H14A 0.9300 .
C15 C16 1.376(13) .
C15 H15A 0.9300 .
C16 C17 1.393(13) .
C16 H16A 0.9300 .
C18 C23 1.386(14) .
C18 C19 1.420(13) .
C19 C20 1.379(15) .
C19 H19A 0.9300 .
C20 C21 1.385(17) .
C20 H20A 0.9300 .
C21 C22 1.365(15) .
C21 H21A 0.9300 .
C22 C23 1.402(14) .
C22 H22A 0.9300 .
C23 C24 1.433(14) .
C24 H24A 0.9300 .
C25 C26 1.481(15) .
C25 H25A 0.9700 .
C25 H25B 0.9700 .
C26 C27 1.541(12) .
C26 Eu2 3.266(9) 2_676
C26 H26A 0.9800 .
C27 H27A 0.9700 .
C27 H27B 0.9700 .
C28 C29 1.446(13) .
C28 H28A 0.9300 .
C29 C30 1.412(12) .
C29 C34 1.433(13) .
C30 C31 1.357(15) .
C30 H30A 0.9300 .
C31 C32 1.386(16) .
C31 H31A 0.9300 .
C32 C33 1.372(13) .
C32 H32A 0.9300 .
C33 C34 1.420(13) .
C33 H33A 0.9300 .
C35 C36 1.48(2) .
C35 H35A 0.9600 .
C35 H35B 0.9600 .
C35 H35C 0.9600 .
C36 H36B 0.9700 .
C36 H36A 0.9700 .
C37 H37A 0.9600 .
C37 H37B 0.9600 .
C37 H37C 0.9600 .
O12 C39 1.36(4) .
O12 H12B 0.8200 .
C38 C39 1.46(5) .
C38 H38A 0.9600 .
C38 H38B 0.9600 .
C38 H38C 0.9600 .
C39 H39A 0.9700 .
C39 H39B 0.9700 .
O13 C41 1.589(18) .
O13 H13B 0.8200 .
C40 C41 1.550(18) .
C40 H40A 0.9600 .
C40 H40B 0.9600 .
C40 H40C 0.9600 .
C41 H41A 0.9700 .
C41 H41B 0.9700 .
